data_4084022
loop_
_publ_author_name
'Rosell\'o-Merino, Marta'
'Rivada-Wheelaghan, Orestes'
'Ortu\~no, Manuel A.'
'Vidossich, Pietro'
'D\?\'iez, Josefina'
'Lled\'os, Agust\?\'i'
'Conejero, Salvador'

_publ_section_title
;
 Coordinatively Unsaturated T-Shaped Platinum(II) Complexes Stabilized by
 Small N-Heterocyclic Carbene Ligands. Synthesis and Cyclometalation
;
_journal_issue 14
_journal_name_full Organometallics
_journal_page_first 3746
_journal_paper_doi 10.1021/om500416n
_journal_volume 33
_journal_year 2014
_chemical_compound_source synthesis
_chemical_formula_moiety 'C78 H98 B F24 I N8 Pt2'
_chemical_formula_sum 'C78 H98 B F24 I N8 Pt2'
_chemical_formula_weight 2131.53
_chemical_name_systematic
;
 ?
;
_space_group_IT_number 14
_symmetry_cell_setting monoclinic
_symmetry_Int_Tables_number 14
_symmetry_space_group_name_Hall '-P 2yn'
_symmetry_space_group_name_H-M 'P 1 21/n 1'
_atom_sites_solution_hydrogens geom
_atom_sites_solution_primary direct
_atom_sites_solution_secondary difmap
_audit_creation_method SHELXL-97
_cell_angle_alpha 90.00
_cell_angle_beta 105.562(2)
_cell_angle_gamma 90.00
_cell_formula_units_Z 4
_cell_length_a 17.4846(4)
_cell_length_b 22.9450(4)
_cell_length_c 22.7868(4)
_cell_measurement_reflns_used 28094
_cell_measurement_temperature 150(2)
_cell_measurement_theta_max 72.4350
_cell_measurement_theta_min 2.7835
_cell_volume 8806.6(3)
_computing_cell_refinement
;
CrysAlisPro, Agilent Technologies,
Version 1.171.35.19 (release 27-10-2011 CrysAlis171 .NET)
(compiled Oct 27 2011,15:02:11)
;
_computing_data_collection
;
CrysAlisPro, Agilent Technologies,
Version 1.171.35.19 (release 27-10-2011 CrysAlis171 .NET)
(compiled Oct 27 2011,15:02:11)
;
_computing_data_reduction
;
CrysAlisPro, Agilent Technologies,
Version 1.171.35.19 (release 27-10-2011 CrysAlis171 .NET)
(compiled Oct 27 2011,15:02:11)
;
_computing_molecular_graphics 'PLATON (Spek, 2007)'
_computing_publication_material 'WinGX publication routines (Farrugia, 1999)'
_computing_structure_refinement 'SHELXL-97 (Sheldrick, 2008)'
_computing_structure_solution 'SIR92 (Giacovazzo et al, 1993)'
_diffrn_ambient_temperature 150(2)
_diffrn_detector_area_resol_mean 8.2640
_diffrn_measured_fraction_theta_full 0.998
_diffrn_measured_fraction_theta_max 0.972
_diffrn_measurement_device_type 'Xcalibur, Onyx, Nova'
_diffrn_measurement_method '\w scans'
_diffrn_radiation_monochromator graphite
_diffrn_radiation_source 'Nova (Cu) X-ray Source'
_diffrn_radiation_type CuK\a
_diffrn_radiation_wavelength 1.54180
_diffrn_reflns_av_R_equivalents 0.0423
_diffrn_reflns_av_sigmaI/netI 0.0397
_diffrn_reflns_limit_h_max 21
_diffrn_reflns_limit_h_min -20
_diffrn_reflns_limit_k_max 27
_diffrn_reflns_limit_k_min -28
_diffrn_reflns_limit_l_max 25
_diffrn_reflns_limit_l_min -27
_diffrn_reflns_number 49522
_diffrn_reflns_theta_full 67.00
_diffrn_reflns_theta_max 72.58
_diffrn_reflns_theta_min 2.79
_exptl_absorpt_coefficient_mu 9.445
_exptl_absorpt_correction_T_max 1.00000
_exptl_absorpt_correction_T_min 0.53099
_exptl_absorpt_correction_type multi-scan
_exptl_absorpt_process_details
;
CrysAlisPro, Agilent Technologies,
Version 1.171.35.19 (release 27-10-2011 CrysAlis171 .NET)
(compiled Oct 27 2011,15:02:11)
Empirical absorption correction using spherical harmonics,
 implemented in SCALE3 ABSPACK scaling algorithm.
;
_exptl_crystal_colour yellow
_exptl_crystal_density_diffrn 1.608
_exptl_crystal_density_method 'not measured'
_exptl_crystal_description prism
_exptl_crystal_F_000 4208
_exptl_crystal_size_max 0.093
_exptl_crystal_size_mid 0.066
_exptl_crystal_size_min 0.052
_refine_diff_density_max 1.740
_refine_diff_density_min -1.666
_refine_diff_density_rms 0.120
_refine_ls_extinction_method none
_refine_ls_goodness_of_fit_ref 1.035
_refine_ls_hydrogen_treatment constr
_refine_ls_matrix_type full
_refine_ls_number_parameters 1037
_refine_ls_number_reflns 17010
_refine_ls_number_restraints 0
_refine_ls_restrained_S_all 1.035
_refine_ls_R_factor_all 0.0533
_refine_ls_R_factor_gt 0.0440
_refine_ls_shift/su_max 0.001
_refine_ls_shift/su_mean 0.000
_refine_ls_structure_factor_coef Fsqd
_refine_ls_weighting_details 'calc w=1/[\s^2^(Fo^2^)+(0.0554P)^2^+26.9551P] where P=(Fo^2^+2Fc^2^)/3'
_refine_ls_weighting_scheme calc
_refine_ls_wR_factor_gt 0.1111
_refine_ls_wR_factor_ref 0.1192
_reflns_number_gt 14378
_reflns_number_total 17010
_reflns_threshold_expression >2\s(I)
_cod_data_source_file om500416n_si_002.cif
_cod_data_source_block 5d
_cod_depositor_comments 'Adding full bibliography for 4084021--4084022.cif.'
_cod_original_sg_symbol_H-M 'P 21/n'
_cod_database_code 4084022

loop_
_symmetry_equiv_pos_as_xyz
'x, y, z'
'-x+1/2, y+1/2, -z+1/2'
'-x, -y, -z'
'x-1/2, -y-1/2, z-1/2'

loop_
_atom_site_label
_atom_site_type_symbol
_atom_site_fract_x
_atom_site_fract_y
_atom_site_fract_z
_atom_site_U_iso_or_equiv
_atom_site_adp_type
_atom_site_occupancy
_atom_site_symmetry_multiplicity
_atom_site_calc_flag
_atom_site_refinement_flags
_atom_site_disorder_assembly
_atom_site_disorder_group
C1 C 0.4792(3) 0.3185(2) 0.2735(2) 0.0323(10) Uani 1 1 d . . .
C2 C 0.5237(3) 0.2287(2) 0.3054(3) 0.0420(13) Uani 1 1 d . . .
C3 C 0.5752(4) 0.2515(2) 0.2780(3) 0.0454(14) Uani 1 1 d . . .
C4 C 0.3931(4) 0.2657(2) 0.3240(2) 0.0409(12) Uani 1 1 d . . .
H4 H 0.3654 0.3031 0.3150 0.049 Uiso 1 1 calc R . .
C5 C 0.3363(4) 0.2194(3) 0.2888(3) 0.0584(17) Uani 1 1 d . . .
H5A H 0.3256 0.2267 0.2459 0.088 Uiso 1 1 calc R . .
H5B H 0.2875 0.2207 0.3006 0.088 Uiso 1 1 calc R . .
H5C H 0.3600 0.1816 0.2979 0.088 Uiso 1 1 calc R . .
C6 C 0.4131(5) 0.2577(4) 0.3934(3) 0.069(2) Uani 1 1 d . . .
H6A H 0.4485 0.2880 0.4130 0.103 Uiso 1 1 calc R . .
H6B H 0.4381 0.2205 0.4041 0.103 Uiso 1 1 calc R . .
H6C H 0.3652 0.2594 0.4063 0.103 Uiso 1 1 calc R . .
C7 C 0.5266(5) 0.1704(3) 0.3361(3) 0.064(2) Uani 1 1 d . . .
H7A H 0.4813 0.1663 0.3520 0.096 Uiso 1 1 calc R . .
H7B H 0.5743 0.1677 0.3689 0.096 Uiso 1 1 calc R . .
H7C H 0.5262 0.1399 0.3072 0.096 Uiso 1 1 calc R . .
C8 C 0.6513(4) 0.2259(3) 0.2706(4) 0.065(2) Uani 1 1 d . . .
H8A H 0.6753 0.2527 0.2485 0.097 Uiso 1 1 calc R . .
H8B H 0.6402 0.1898 0.2487 0.097 Uiso 1 1 calc R . .
H8C H 0.6869 0.2189 0.3101 0.097 Uiso 1 1 calc R . .
C9 C 0.5776(5) 0.3474(3) 0.2207(4) 0.0603(18) Uani 1 1 d . . .
H9 H 0.5428 0.3816 0.2146 0.072 Uiso 1 1 calc R . .
C10 C 0.5689(6) 0.3211(4) 0.1576(4) 0.084(3) Uani 1 1 d . . .
H10A H 0.5149 0.3091 0.1406 0.126 Uiso 1 1 calc R . .
H10B H 0.6033 0.2879 0.1611 0.126 Uiso 1 1 calc R . .
H10C H 0.5829 0.3497 0.1316 0.126 Uiso 1 1 calc R . .
C11 C 0.6604(6) 0.3692(4) 0.2512(5) 0.096(3) Uani 1 1 d . . .
H11A H 0.6615 0.3854 0.2903 0.145 Uiso 1 1 calc R . .
H11B H 0.6751 0.3985 0.2263 0.145 Uiso 1 1 calc R . .
H11C H 0.6972 0.3373 0.2566 0.145 Uiso 1 1 calc R . .
C12 C 0.3763(3) 0.4770(2) 0.2663(2) 0.0327(10) Uani 1 1 d . . .
C13 C 0.3134(4) 0.5540(2) 0.2944(3) 0.0430(13) Uani 1 1 d . . .
C14 C 0.3657(4) 0.5756(2) 0.2669(3) 0.0432(13) Uani 1 1 d . . .
C15 C 0.4703(4) 0.5285(3) 0.2207(3) 0.0527(15) Uani 1 1 d . . .
H15 H 0.4816 0.4878 0.2129 0.063 Uiso 1 1 calc R . .
C16 C 0.4473(6) 0.5588(4) 0.1592(4) 0.088(3) Uani 1 1 d . . .
H16A H 0.3997 0.5415 0.1341 0.132 Uiso 1 1 calc R . .
H16B H 0.4894 0.5546 0.1398 0.132 Uiso 1 1 calc R . .
H16C H 0.4383 0.5994 0.1649 0.132 Uiso 1 1 calc R . .
C17 C 0.5459(5) 0.5531(4) 0.2626(5) 0.083(3) Uani 1 1 d . . .
H17A H 0.5579 0.5330 0.3009 0.125 Uiso 1 1 calc R . .
H17B H 0.5388 0.5939 0.2692 0.125 Uiso 1 1 calc R . .
H17C H 0.5889 0.5482 0.2442 0.125 Uiso 1 1 calc R . .
C18 C 0.3810(5) 0.6378(3) 0.2543(3) 0.0610(18) Uani 1 1 d . . .
H18A H 0.4223 0.6397 0.2338 0.092 Uiso 1 1 calc R . .
H18B H 0.3972 0.6588 0.2920 0.092 Uiso 1 1 calc R . .
H18C H 0.3334 0.6548 0.2289 0.092 Uiso 1 1 calc R . .
C19 C 0.2575(5) 0.5864(3) 0.3212(4) 0.066(2) Uani 1 1 d . . .
H19A H 0.2272 0.5592 0.3380 0.099 Uiso 1 1 calc R . .
H19B H 0.2223 0.6092 0.2902 0.099 Uiso 1 1 calc R . .
H19C H 0.2869 0.6116 0.3529 0.099 Uiso 1 1 calc R . .
C20 C 0.2734(4) 0.4490(3) 0.3168(3) 0.0422(13) Uani 1 1 d . . .
H20 H 0.2948 0.4110 0.3098 0.051 Uiso 1 1 calc R . .
C21 C 0.2861(5) 0.4541(4) 0.3851(3) 0.068(2) Uani 1 1 d . . .
H21A H 0.3419 0.4532 0.4050 0.102 Uiso 1 1 calc R . .
H21B H 0.2604 0.4221 0.3992 0.102 Uiso 1 1 calc R . .
H21C H 0.2640 0.4901 0.3942 0.102 Uiso 1 1 calc R . .
C22 C 0.1866(4) 0.4489(4) 0.2805(4) 0.067(2) Uani 1 1 d . . .
H22A H 0.1832 0.4453 0.2379 0.100 Uiso 1 1 calc R . .
H22B H 0.1621 0.4848 0.2875 0.100 Uiso 1 1 calc R . .
H22C H 0.1598 0.4167 0.2931 0.100 Uiso 1 1 calc R . .
C23 C 0.4981(4) 0.4169(3) 0.3464(3) 0.0533(17) Uani 1 1 d . . .
H23A H 0.5329 0.3846 0.3610 0.080 Uiso 1 1 calc R . .
H23B H 0.4685 0.4256 0.3752 0.080 Uiso 1 1 calc R . .
H23C H 0.5289 0.4504 0.3416 0.080 Uiso 1 1 calc R . .
C24 C 0.2988(4) 0.3442(3) 0.0108(3) 0.0442(13) Uani 1 1 d . . .
C25 C 0.3986(5) 0.3168(3) -0.0282(3) 0.0611(18) Uani 1 1 d . . .
C26 C 0.3545(4) 0.2701(3) -0.0278(3) 0.0583(17) Uani 1 1 d . . .
C27 C 0.2244(4) 0.2528(3) 0.0019(3) 0.0534(15) Uani 1 1 d . . .
H27 H 0.1901 0.2810 0.0149 0.064 Uiso 1 1 calc R . .
C28 C 0.1747(5) 0.2298(3) -0.0573(4) 0.076(2) Uani 1 1 d . . .
H28A H 0.1638 0.2606 -0.0869 0.115 Uiso 1 1 calc R . .
H28B H 0.1257 0.2150 -0.0520 0.115 Uiso 1 1 calc R . .
H28C H 0.2028 0.1990 -0.0712 0.115 Uiso 1 1 calc R . .
C29 C 0.2466(5) 0.2091(3) 0.0535(3) 0.0645(19) Uani 1 1 d . . .
H29A H 0.2779 0.2281 0.0896 0.097 Uiso 1 1 calc R . .
H29B H 0.2767 0.1780 0.0425 0.097 Uiso 1 1 calc R . .
H29C H 0.1992 0.1937 0.0613 0.097 Uiso 1 1 calc R . .
C30 C 0.3666(6) 0.2083(4) -0.0477(5) 0.086(3) Uani 1 1 d . . .
H30A H 0.3246 0.1839 -0.0421 0.130 Uiso 1 1 calc R . .
H30B H 0.4167 0.1937 -0.0236 0.130 Uiso 1 1 calc R . .
H30C H 0.3661 0.2083 -0.0899 0.130 Uiso 1 1 calc R . .
C31 C 0.4715(6) 0.3230(5) -0.0494(5) 0.100(4) Uani 1 1 d . . .
H31A H 0.4898 0.3626 -0.0441 0.150 Uiso 1 1 calc R . .
H31B H 0.4598 0.3127 -0.0918 0.150 Uiso 1 1 calc R . .
H31C H 0.5120 0.2975 -0.0262 0.150 Uiso 1 1 calc R . .
C32 C 0.3879(8) 0.4251(5) 0.0003(5) 0.111(3) Uani 1 1 d . . .
H32 H 0.3466 0.4410 0.0175 0.134 Uiso 1 1 calc R . .
C33 C 0.3662(7) 0.4548(5) -0.0590(5) 0.104(4) Uani 1 1 d . . .
H33A H 0.3193 0.4372 -0.0847 0.157 Uiso 1 1 calc R . .
H33B H 0.4089 0.4514 -0.0778 0.157 Uiso 1 1 calc R . .
H33C H 0.3562 0.4953 -0.0532 0.157 Uiso 1 1 calc R . .
C34 C 0.4540(7) 0.4376(5) 0.0480(5) 0.111(3) Uani 1 1 d . . .
H34A H 0.4548 0.4123 0.0818 0.167 Uiso 1 1 calc R . .
H34B H 0.4517 0.4774 0.0603 0.167 Uiso 1 1 calc R . .
H34C H 0.5012 0.4316 0.0350 0.167 Uiso 1 1 calc R . .
C35 C 0.1420(3) 0.4189(2) 0.0900(2) 0.0379(12) Uani 1 1 d . . .
C36 C 0.0405(4) 0.4204(3) 0.1344(3) 0.0505(14) Uani 1 1 d . . .
C37 C 0.0605(4) 0.4757(3) 0.1274(3) 0.0445(13) Uani 1 1 d . . .
C38 C 0.0889(5) 0.3213(3) 0.1039(3) 0.0557(16) Uani 1 1 d . . .
H38 H 0.1349 0.3111 0.0890 0.067 Uiso 1 1 calc R . .
C39 C 0.0163(6) 0.3021(4) 0.0550(4) 0.089(3) Uani 1 1 d . . .
H39A H 0.0131 0.3237 0.0183 0.134 Uiso 1 1 calc R . .
H39B H -0.0304 0.3093 0.0684 0.134 Uiso 1 1 calc R . .
H39C H 0.0202 0.2613 0.0472 0.134 Uiso 1 1 calc R . .
C40 C 0.0996(6) 0.2892(3) 0.1637(4) 0.075(2) Uani 1 1 d . . .
H40A H 0.1465 0.3032 0.1927 0.112 Uiso 1 1 calc R . .
H40B H 0.1047 0.2482 0.1574 0.112 Uiso 1 1 calc R . .
H40C H 0.0543 0.2960 0.1790 0.112 Uiso 1 1 calc R . .
C41 C -0.0212(5) 0.3979(4) 0.1628(4) 0.077(2) Uani 1 1 d . . .
H41A H -0.0221 0.3561 0.1611 0.115 Uiso 1 1 calc R . .
H41B H -0.0722 0.4129 0.1411 0.115 Uiso 1 1 calc R . .
H41C H -0.0090 0.4103 0.2045 0.115 Uiso 1 1 calc R . .
C42 C 0.0282(4) 0.5296(3) 0.1483(3) 0.0600(18) Uani 1 1 d . . .
H42A H 0.0538 0.5630 0.1369 0.090 Uiso 1 1 calc R . .
H42B H 0.0378 0.5286 0.1918 0.090 Uiso 1 1 calc R . .
H42C H -0.0279 0.5318 0.1297 0.090 Uiso 1 1 calc R . .
C43 C 0.1632(4) 0.5239(3) 0.0801(3) 0.0468(14) Uani 1 1 d . . .
H43 H 0.2006 0.5071 0.0595 0.056 Uiso 1 1 calc R . .
C44 C 0.1059(5) 0.5616(4) 0.0328(4) 0.075(2) Uani 1 1 d . . .
H44A H 0.0767 0.5374 0.0000 0.112 Uiso 1 1 calc R . .
H44B H 0.1354 0.5902 0.0173 0.112 Uiso 1 1 calc R . .
H44C H 0.0697 0.5808 0.0515 0.112 Uiso 1 1 calc R . .
C45 C 0.2130(5) 0.5588(4) 0.1339(4) 0.074(2) Uani 1 1 d . . .
H45A H 0.2485 0.5331 0.1616 0.111 Uiso 1 1 calc R . .
H45B H 0.1786 0.5777 0.1546 0.111 Uiso 1 1 calc R . .
H45C H 0.2432 0.5877 0.1194 0.111 Uiso 1 1 calc R . .
C46 C 0.1522(4) 0.4106(3) -0.0342(3) 0.0496(15) Uani 1 1 d . . .
H46A H 0.1778 0.4001 -0.0651 0.074 Uiso 1 1 calc R . .
H46B H 0.1433 0.4519 -0.0353 0.074 Uiso 1 1 calc R . .
H46C H 0.1023 0.3906 -0.0416 0.074 Uiso 1 1 calc R . .
C47 C 0.7233(3) 0.6017(2) 0.4270(2) 0.0322(10) Uani 1 1 d . . .
C48 C 0.7390(3) 0.5422(2) 0.4388(2) 0.0340(11) Uani 1 1 d . . .
H48 H 0.7883 0.5275 0.4381 0.041 Uiso 1 1 calc R . .
C49 C 0.6841(3) 0.5046(2) 0.4516(2) 0.0342(11) Uani 1 1 d . . .
C50 C 0.6095(3) 0.5241(2) 0.4524(2) 0.0352(11) Uani 1 1 d . . .
H50 H 0.5723 0.4989 0.4611 0.042 Uiso 1 1 calc R . .
C51 C 0.5920(3) 0.5824(2) 0.4399(2) 0.0341(11) Uani 1 1 d . . .
C52 C 0.6476(3) 0.6203(2) 0.4283(2) 0.0329(10) Uani 1 1 d . . .
H52 H 0.6343 0.6594 0.4211 0.040 Uiso 1 1 calc R . .
C53 C 0.5130(4) 0.6050(3) 0.4424(3) 0.0438(13) Uani 1 1 d . . .
C54 C 0.7072(4) 0.4420(2) 0.4650(3) 0.0432(13) Uani 1 1 d . . .
C55 C 0.7606(3) 0.7086(2) 0.3932(3) 0.0374(11) Uani 1 1 d . . .
C56 C 0.7061(3) 0.7100(3) 0.3363(3) 0.0430(13) Uani 1 1 d . . .
H56 H 0.6897 0.6748 0.3166 0.052 Uiso 1 1 calc R . .
C57 C 0.6750(4) 0.7614(3) 0.3075(3) 0.0509(15) Uani 1 1 d . A .
C58 C 0.6959(4) 0.8144(3) 0.3354(4) 0.0591(19) Uani 1 1 d . . .
H58 H 0.6743 0.8489 0.3166 0.071 Uiso 1 1 calc R . .
C59 C 0.7502(4) 0.8148(3) 0.3925(4) 0.0545(16) Uani 1 1 d . A .
C60 C 0.7824(3) 0.7630(2) 0.4206(3) 0.0424(13) Uani 1 1 d . . .
H60 H 0.8192 0.7646 0.4586 0.051 Uiso 1 1 calc R . .
C61 C 0.6172(5) 0.7601(4) 0.2473(4) 0.072(2) Uani 1 1 d . . .
C62 C 0.7725(6) 0.8711(3) 0.4262(5) 0.077(3) Uani 1 1 d . . .
C63 C 0.8523(3) 0.6471(2) 0.4915(2) 0.0353(11) Uani 1 1 d . . .
C64 C 0.8310(3) 0.6802(3) 0.5361(3) 0.0417(12) Uani 1 1 d . . .
H64 H 0.7860 0.7036 0.5247 0.050 Uiso 1 1 calc R . .
C65 C 0.8745(4) 0.6795(3) 0.5967(3) 0.0523(16) Uani 1 1 d . A .
C66 C 0.9391(4) 0.6433(3) 0.6156(3) 0.0578(18) Uani 1 1 d . . .
H66 H 0.9679 0.6423 0.6564 0.069 Uiso 1 1 calc R . .
C67 C 0.9604(4) 0.6087(3) 0.5737(3) 0.0496(15) Uani 1 1 d . A .
C68 C 0.9187(4) 0.6104(2) 0.5120(3) 0.0424(13) Uani 1 1 d . . .
H68 H 0.9349 0.5870 0.4843 0.051 Uiso 1 1 calc R . .
C69 C 0.8509(5) 0.7204(6) 0.6402(3) 0.095(4) Uani 1 1 d . . .
C70 C 1.0295(6) 0.5673(3) 0.5936(4) 0.081(3) Uani 1 1 d . . .
C71 C 0.8433(3) 0.6192(2) 0.3745(2) 0.0355(11) Uani 1 1 d . . .
C72 C 0.9204(3) 0.6382(2) 0.3774(3) 0.0392(12) Uani 1 1 d . . .
H72 H 0.9446 0.6650 0.4073 0.047 Uiso 1 1 calc R . .
C73 C 0.9617(3) 0.6186(3) 0.3375(3) 0.0421(13) Uani 1 1 d . . .
C74 C 0.9272(4) 0.5801(3) 0.2910(3) 0.0444(13) Uani 1 1 d . . .
H74 H 0.9554 0.5665 0.2645 0.053 Uiso 1 1 calc R . .
C75 C 0.8502(3) 0.5626(3) 0.2850(3) 0.0403(12) Uani 1 1 d . A .
C76 C 0.8093(3) 0.5812(2) 0.3263(2) 0.0361(11) Uani 1 1 d . . .
H76 H 0.7578 0.5679 0.3218 0.043 Uiso 1 1 calc R . .
C77 C 1.0463(4) 0.6375(3) 0.3467(3) 0.0563(17) Uani 1 1 d . . .
C78 C 0.8115(4) 0.5229(3) 0.2341(3) 0.0523(15) Uani 1 1 d . . .
N1 N 0.5472(3) 0.3070(2) 0.2578(2) 0.0407(10) Uani 1 1 d . . .
N2 N 0.4648(3) 0.27055(18) 0.30278(19) 0.0355(10) Uani 1 1 d . . .
N3 N 0.3199(3) 0.49302(19) 0.2933(2) 0.0367(10) Uani 1 1 d . . .
N8 N 0.0907(3) 0.3853(2) 0.1109(2) 0.0423(11) Uani 1 1 d . . .
N4 N 0.4044(3) 0.52745(19) 0.2492(2) 0.0388(10) Uani 1 1 d . . .
N7 N 0.1231(3) 0.4745(2) 0.0997(2) 0.0370(10) Uani 1 1 d . . .
N6 N 0.2923(3) 0.2872(2) -0.0047(2) 0.0457(11) Uani 1 1 d . . .
N5 N 0.3637(4) 0.3631(2) -0.0043(3) 0.0531(13) Uani 1 1 d . . .
F1 F 0.4570(2) 0.56436(19) 0.4339(3) 0.0773(14) Uani 1 1 d . . .
F2 F 0.5143(3) 0.6311(3) 0.4939(2) 0.102(2) Uani 1 1 d . . .
F3 F 0.4831(3) 0.6445(2) 0.3990(2) 0.0813(15) Uani 1 1 d . . .
F4 F 0.7740(3) 0.43696(18) 0.5093(2) 0.0767(14) Uani 1 1 d . . .
F5 F 0.7204(3) 0.41508(17) 0.4169(2) 0.0708(12) Uani 1 1 d . . .
F6 F 0.6526(3) 0.41111(16) 0.4813(2) 0.0662(11) Uani 1 1 d . . .
F19 F 1.0564(3) 0.6941(2) 0.3572(3) 0.0996(19) Uani 1 1 d . . .
F20 F 1.0953(2) 0.6107(2) 0.3931(2) 0.0851(16) Uani 1 1 d . . .
F21 F 1.0736(3) 0.6277(3) 0.2986(2) 0.0953(17) Uani 1 1 d . . .
F7 F 0.6480(5) 0.7332(6) 0.2056(4) 0.1114(18) Uani 0.667(3) 1 d P A 1
F8 F 0.5528(5) 0.7286(5) 0.2460(4) 0.1114(18) Uani 0.667(3) 1 d P A 1
F9 F 0.5951(5) 0.8108(5) 0.2215(4) 0.1114(18) Uani 0.667(3) 1 d P A 1
F10 F 0.7214(8) 0.8846(7) 0.4536(10) 0.142(6) Uani 0.667(3) 1 d P A 1
F11 F 0.7683(11) 0.9140(3) 0.3823(5) 0.124(4) Uani 0.667(3) 1 d P A 1
F12 F 0.8420(7) 0.8726(5) 0.4573(6) 0.090(5) Uani 0.667(3) 1 d P A 1
F16 F 1.0108(7) 0.5128(5) 0.5958(5) 0.114(2) Uani 0.667(3) 1 d P A 1
F17 F 1.0727(6) 0.5618(4) 0.5504(5) 0.114(2) Uani 0.667(3) 1 d P A 1
F18 F 1.0828(6) 0.5802(5) 0.6429(5) 0.114(2) Uani 0.667(3) 1 d P A 1
F22 F 0.8264(5) 0.4655(4) 0.2462(3) 0.0847(13) Uani 0.667(3) 1 d P A 1
F23 F 0.8337(5) 0.5298(4) 0.1830(4) 0.0847(13) Uani 0.667(3) 1 d P A 1
F24 F 0.7316(5) 0.5248(4) 0.2170(4) 0.0847(13) Uani 0.667(3) 1 d P A 1
Pt1 Pt 0.421738(12) 0.396061(8) 0.264502(9) 0.03031(7) Uani 1 1 d . . .
Pt2 Pt 0.224733(14) 0.386863(10) 0.051440(9) 0.03627(7) Uani 1 1 d . . .
B1 B 0.7960(4) 0.6451(3) 0.4211(3) 0.0326(12) Uani 1 1 d . . .
I1 I 0.32146(3) 0.351613(16) 0.160888(16) 0.05432(12) Uani 1 1 d . . .
F7A F 0.6118(11) 0.7076(11) 0.2168(9) 0.1114(18) Uani 0.333(3) 1 d P A 2
F8A F 0.5520(10) 0.7912(10) 0.2435(8) 0.1114(18) Uani 0.333(3) 1 d P A 2
F9A F 0.6435(11) 0.7882(11) 0.2037(8) 0.1114(18) Uani 0.333(3) 1 d P A 2
F1OA F 0.7280(14) 0.9160(8) 0.4164(13) 0.093(6) Uani 0.333(3) 1 d P A 2
F11A F 0.8478(18) 0.8920(12) 0.438(2) 0.140(18) Uani 0.333(3) 1 d P A 2
F12A F 0.7772(18) 0.8662(7) 0.4937(9) 0.104(7) Uani 0.333(3) 1 d P A 2
F16A F 1.0080(14) 0.5176(11) 0.5653(10) 0.114(2) Uani 0.333(3) 1 d P A 2
F17A F 1.0937(13) 0.5940(10) 0.6104(11) 0.114(2) Uani 0.333(3) 1 d P A 2
F18A F 1.0262(12) 0.5464(9) 0.6538(10) 0.114(2) Uani 0.333(3) 1 d P A 2
F22A F 0.8630(10) 0.4816(8) 0.2264(7) 0.0847(13) Uani 0.333(3) 1 d P A 2
F23A F 0.8001(10) 0.5549(8) 0.1815(7) 0.0847(13) Uani 0.333(3) 1 d P A 2
F24A F 0.7501(11) 0.4974(8) 0.2405(7) 0.0847(13) Uani 0.333(3) 1 d P A 2
F13 F 0.7868(7) 0.6897(4) 0.6607(4) 0.0928(14) Uani 0.667(3) 1 d P A 1
F14 F 0.8936(6) 0.7273(4) 0.6917(4) 0.0928(14) Uani 0.667(3) 1 d P A 1
F15 F 0.8104(6) 0.7673(4) 0.6171(3) 0.0928(14) Uani 0.667(3) 1 d P A 1
F13A F 0.8905(12) 0.7692(8) 0.6404(7) 0.0928(14) Uani 0.333(3) 1 d P A 2
F15A F 0.8990(13) 0.6954(8) 0.7010(7) 0.0928(14) Uani 0.333(3) 1 d P A 2
F14A F 0.7762(14) 0.7057(9) 0.6372(7) 0.0928(14) Uani 0.333(3) 1 d P A 2

loop_
_atom_site_aniso_label
_atom_site_aniso_U_11
_atom_site_aniso_U_22
_atom_site_aniso_U_33
_atom_site_aniso_U_23
_atom_site_aniso_U_13
_atom_site_aniso_U_12
C1 0.038(3) 0.026(2) 0.032(2) -0.0069(18) 0.008(2) 0.003(2)
C2 0.042(3) 0.032(3) 0.044(3) -0.002(2) -0.003(2) 0.006(2)
C3 0.042(3) 0.036(3) 0.052(3) -0.012(2) 0.002(3) 0.006(2)
C4 0.050(3) 0.040(3) 0.032(3) 0.002(2) 0.010(2) -0.002(2)
C5 0.063(4) 0.056(4) 0.058(4) -0.006(3) 0.019(3) -0.014(3)
C6 0.085(5) 0.085(5) 0.039(3) 0.002(3) 0.021(3) 0.000(4)
C7 0.076(5) 0.036(3) 0.066(4) 0.009(3) -0.003(4) 0.015(3)
C8 0.045(4) 0.054(4) 0.092(5) -0.023(4) 0.013(4) 0.008(3)
C9 0.064(4) 0.048(4) 0.084(5) -0.002(3) 0.045(4) -0.006(3)
C10 0.103(7) 0.091(6) 0.080(6) 0.004(5) 0.062(5) -0.004(5)
C11 0.072(6) 0.080(6) 0.151(10) -0.025(6) 0.055(6) -0.030(5)
C12 0.038(3) 0.029(2) 0.032(2) -0.0069(19) 0.011(2) 0.001(2)
C13 0.051(3) 0.038(3) 0.036(3) -0.005(2) 0.005(2) 0.012(3)
C14 0.053(3) 0.029(3) 0.045(3) -0.002(2) 0.007(3) 0.005(2)
C15 0.058(4) 0.041(3) 0.069(4) 0.003(3) 0.034(3) -0.001(3)
C16 0.121(8) 0.078(6) 0.087(6) 0.022(5) 0.067(6) 0.009(5)
C17 0.056(5) 0.080(6) 0.116(8) -0.009(5) 0.029(5) -0.014(4)
C18 0.084(5) 0.030(3) 0.068(4) -0.001(3) 0.019(4) 0.002(3)
C19 0.082(5) 0.048(4) 0.075(5) -0.008(3) 0.033(4) 0.022(4)
C20 0.047(3) 0.045(3) 0.038(3) 0.005(2) 0.016(2) 0.003(3)
C21 0.087(6) 0.076(5) 0.044(4) 0.009(3) 0.021(4) -0.009(4)
C22 0.050(4) 0.072(5) 0.073(5) 0.015(4) 0.008(3) -0.005(4)
C23 0.052(4) 0.045(3) 0.048(3) -0.022(3) -0.012(3) 0.009(3)
C24 0.050(3) 0.043(3) 0.039(3) -0.008(2) 0.012(2) 0.007(3)
C25 0.065(4) 0.062(4) 0.064(4) -0.015(3) 0.030(4) 0.004(4)
C26 0.061(4) 0.061(4) 0.058(4) -0.013(3) 0.026(3) 0.012(3)
C27 0.059(4) 0.053(4) 0.047(3) -0.007(3) 0.014(3) -0.003(3)
C28 0.080(5) 0.055(4) 0.074(5) 0.008(4) -0.016(4) -0.001(4)
C29 0.072(5) 0.048(4) 0.067(4) 0.005(3) 0.006(4) -0.007(3)
C30 0.097(7) 0.064(5) 0.112(7) -0.025(5) 0.050(6) 0.012(5)
C31 0.100(7) 0.096(7) 0.134(9) -0.034(6) 0.083(7) -0.005(6)
C32 0.138(7) 0.076(4) 0.100(5) 0.001(4) -0.002(5) -0.040(5)
C33 0.123(9) 0.082(7) 0.110(8) 0.029(6) 0.035(7) 0.010(6)
C34 0.138(7) 0.076(4) 0.100(5) 0.001(4) -0.002(5) -0.040(5)
C35 0.043(3) 0.034(3) 0.035(3) -0.004(2) 0.007(2) 0.008(2)
C36 0.049(3) 0.059(4) 0.046(3) -0.002(3) 0.016(3) 0.001(3)
C37 0.044(3) 0.050(3) 0.039(3) -0.004(2) 0.010(2) 0.009(3)
C38 0.080(5) 0.039(3) 0.049(3) 0.003(3) 0.018(3) -0.001(3)
C39 0.122(8) 0.051(4) 0.077(6) -0.006(4) -0.003(5) -0.018(5)
C40 0.109(7) 0.055(4) 0.064(5) 0.016(4) 0.030(5) -0.004(4)
C41 0.061(5) 0.103(7) 0.076(5) -0.003(5) 0.038(4) -0.011(4)
C42 0.061(4) 0.061(4) 0.058(4) -0.011(3) 0.016(3) 0.018(3)
C43 0.049(3) 0.038(3) 0.048(3) -0.004(2) 0.004(3) 0.001(3)
C44 0.069(5) 0.062(5) 0.088(6) 0.032(4) 0.013(4) 0.009(4)
C45 0.081(6) 0.065(5) 0.075(5) -0.026(4) 0.020(4) -0.028(4)
C46 0.042(3) 0.067(4) 0.036(3) -0.014(3) 0.002(2) 0.011(3)
C47 0.036(3) 0.034(3) 0.028(2) 0.0019(19) 0.009(2) -0.001(2)
C48 0.033(3) 0.038(3) 0.030(2) 0.004(2) 0.006(2) 0.002(2)
C49 0.036(3) 0.034(3) 0.031(2) 0.000(2) 0.007(2) 0.000(2)
C50 0.036(3) 0.039(3) 0.031(2) 0.003(2) 0.009(2) -0.008(2)
C51 0.033(3) 0.037(3) 0.032(2) -0.001(2) 0.009(2) -0.001(2)
C52 0.035(3) 0.031(2) 0.033(2) 0.0019(19) 0.008(2) 0.003(2)
C53 0.043(3) 0.047(3) 0.044(3) 0.000(2) 0.016(3) 0.003(3)
C54 0.044(3) 0.036(3) 0.049(3) 0.003(2) 0.012(3) 0.000(2)
C55 0.034(3) 0.039(3) 0.044(3) 0.007(2) 0.017(2) 0.001(2)
C56 0.033(3) 0.047(3) 0.050(3) 0.012(3) 0.013(2) 0.006(2)
C57 0.034(3) 0.061(4) 0.060(4) 0.020(3) 0.017(3) 0.009(3)
C58 0.040(3) 0.051(4) 0.092(5) 0.034(4) 0.027(3) 0.017(3)
C59 0.044(3) 0.042(3) 0.086(5) 0.008(3) 0.033(3) 0.004(3)
C60 0.036(3) 0.040(3) 0.057(3) 0.005(2) 0.022(3) -0.002(2)
C61 0.052(4) 0.088(6) 0.072(5) 0.035(4) 0.012(4) 0.020(4)
C62 0.070(5) 0.039(4) 0.133(8) 0.000(4) 0.044(6) 0.008(4)
C63 0.041(3) 0.033(3) 0.033(3) 0.004(2) 0.010(2) -0.004(2)
C64 0.038(3) 0.048(3) 0.039(3) -0.002(2) 0.011(2) -0.006(2)
C65 0.050(4) 0.065(4) 0.041(3) -0.008(3) 0.011(3) -0.018(3)
C66 0.066(4) 0.064(4) 0.034(3) 0.003(3) -0.004(3) -0.027(3)
C67 0.054(4) 0.041(3) 0.044(3) 0.007(2) -0.004(3) -0.007(3)
C68 0.047(3) 0.037(3) 0.039(3) 0.002(2) 0.004(2) -0.003(2)
C69 0.061(5) 0.186(12) 0.039(4) -0.034(5) 0.012(4) -0.023(6)
C70 0.098(6) 0.044(4) 0.067(5) 0.014(3) -0.035(5) 0.005(4)
C71 0.034(3) 0.033(3) 0.038(3) 0.008(2) 0.006(2) 0.002(2)
C72 0.035(3) 0.040(3) 0.040(3) 0.006(2) 0.007(2) 0.002(2)
C73 0.031(3) 0.048(3) 0.050(3) 0.011(3) 0.016(2) 0.005(2)
C74 0.042(3) 0.048(3) 0.048(3) 0.009(3) 0.021(3) 0.011(3)
C75 0.043(3) 0.043(3) 0.038(3) 0.002(2) 0.014(2) 0.005(2)
C76 0.036(3) 0.039(3) 0.035(3) 0.004(2) 0.012(2) 0.000(2)
C77 0.036(3) 0.070(5) 0.065(4) 0.008(3) 0.018(3) 0.007(3)
C78 0.059(4) 0.056(4) 0.046(3) -0.007(3) 0.022(3) 0.001(3)
N1 0.037(2) 0.036(2) 0.051(3) -0.009(2) 0.016(2) 0.0019(19)
N2 0.042(2) 0.027(2) 0.035(2) 0.0025(16) 0.0044(18) 0.0017(18)
N3 0.040(2) 0.032(2) 0.037(2) 0.0006(17) 0.0083(19) 0.0053(18)
N8 0.045(3) 0.044(3) 0.040(2) -0.002(2) 0.015(2) 0.001(2)
N4 0.046(3) 0.026(2) 0.046(3) 0.0003(18) 0.015(2) 0.0006(19)
N7 0.039(2) 0.037(2) 0.034(2) -0.0012(18) 0.0085(18) 0.0068(19)
N6 0.053(3) 0.046(3) 0.039(2) -0.010(2) 0.014(2) 0.005(2)
N5 0.061(3) 0.050(3) 0.053(3) -0.007(2) 0.025(3) 0.002(3)
F1 0.039(2) 0.060(2) 0.138(4) -0.003(3) 0.032(2) -0.0036(18)
F2 0.060(3) 0.165(6) 0.084(3) -0.060(4) 0.023(2) 0.019(3)
F3 0.052(2) 0.083(3) 0.114(4) 0.041(3) 0.031(2) 0.025(2)
F4 0.068(3) 0.047(2) 0.093(3) 0.021(2) -0.017(2) 0.0055(19)
F5 0.103(3) 0.043(2) 0.079(3) -0.0026(19) 0.045(3) 0.012(2)
F6 0.071(3) 0.0395(19) 0.098(3) 0.023(2) 0.040(2) 0.0022(18)
F19 0.054(3) 0.069(3) 0.182(6) 0.006(3) 0.043(3) -0.015(2)
F20 0.039(2) 0.114(4) 0.090(3) 0.039(3) -0.004(2) -0.005(2)
F21 0.043(2) 0.165(5) 0.086(3) 0.010(3) 0.033(2) -0.004(3)
F7 0.069(3) 0.157(5) 0.091(3) 0.052(3) -0.009(2) 0.006(3)
F8 0.069(3) 0.157(5) 0.091(3) 0.052(3) -0.009(2) 0.006(3)
F9 0.069(3) 0.157(5) 0.091(3) 0.052(3) -0.009(2) 0.006(3)
F10 0.115(9) 0.141(12) 0.211(17) -0.108(12) 0.112(11) -0.034(9)
F11 0.208(14) 0.034(4) 0.122(8) 0.017(4) 0.033(9) -0.004(6)
F12 0.081(8) 0.048(5) 0.122(8) -0.015(5) -0.009(7) -0.007(4)
F16 0.092(3) 0.106(4) 0.123(5) 0.030(4) -0.010(4) 0.036(3)
F17 0.092(3) 0.106(4) 0.123(5) 0.030(4) -0.010(4) 0.036(3)
F18 0.092(3) 0.106(4) 0.123(5) 0.030(4) -0.010(4) 0.036(3)
F22 0.090(3) 0.095(4) 0.069(2) -0.033(2) 0.020(2) -0.011(2)
F23 0.090(3) 0.095(4) 0.069(2) -0.033(2) 0.020(2) -0.011(2)
F24 0.090(3) 0.095(4) 0.069(2) -0.033(2) 0.020(2) -0.011(2)
Pt1 0.03460(12) 0.02549(11) 0.03012(11) -0.00164(7) 0.00746(8) 0.00126(8)
Pt2 0.04199(13) 0.03612(12) 0.02811(11) -0.00260(8) 0.00493(9) 0.00828(9)
B1 0.033(3) 0.035(3) 0.029(3) 0.002(2) 0.007(2) 0.000(2)
I1 0.0720(3) 0.03654(19) 0.03773(19) -0.00413(14) -0.01423(18) 0.00836(17)
F7A 0.069(3) 0.157(5) 0.091(3) 0.052(3) -0.009(2) 0.006(3)
F8A 0.069(3) 0.157(5) 0.091(3) 0.052(3) -0.009(2) 0.006(3)
F9A 0.069(3) 0.157(5) 0.091(3) 0.052(3) -0.009(2) 0.006(3)
F1OA 0.096(14) 0.052(9) 0.128(18) -0.004(10) 0.023(12) 0.035(9)
F11A 0.12(2) 0.079(18) 0.28(4) -0.09(2) 0.14(3) -0.041(16)
F12A 0.16(2) 0.042(8) 0.110(15) -0.028(8) 0.031(15) -0.013(10)
F16A 0.092(3) 0.106(4) 0.123(5) 0.030(4) -0.010(4) 0.036(3)
F17A 0.092(3) 0.106(4) 0.123(5) 0.030(4) -0.010(4) 0.036(3)
F18A 0.092(3) 0.106(4) 0.123(5) 0.030(4) -0.010(4) 0.036(3)
F22A 0.090(3) 0.095(4) 0.069(2) -0.033(2) 0.020(2) -0.011(2)
F23A 0.090(3) 0.095(4) 0.069(2) -0.033(2) 0.020(2) -0.011(2)
F24A 0.090(3) 0.095(4) 0.069(2) -0.033(2) 0.020(2) -0.011(2)
F13 0.124(3) 0.097(3) 0.061(2) -0.017(2) 0.030(3) 0.019(3)
F14 0.124(3) 0.097(3) 0.061(2) -0.017(2) 0.030(3) 0.019(3)
F15 0.124(3) 0.097(3) 0.061(2) -0.017(2) 0.030(3) 0.019(3)
F13A 0.124(3) 0.097(3) 0.061(2) -0.017(2) 0.030(3) 0.019(3)
F15A 0.124(3) 0.097(3) 0.061(2) -0.017(2) 0.030(3) 0.019(3)
F14A 0.124(3) 0.097(3) 0.061(2) -0.017(2) 0.030(3) 0.019(3)

loop_
_atom_type_symbol
_atom_type_description
_atom_type_scat_dispersion_real
_atom_type_scat_dispersion_imag
_atom_type_scat_source
C C 0.0181 0.0091 'International Tables Vol C Tables 4.2.6.8 and 6.1.1.4'
H H 0.0000 0.0000 'International Tables Vol C Tables 4.2.6.8 and 6.1.1.4'
N N 0.0311 0.0180 'International Tables Vol C Tables 4.2.6.8 and 6.1.1.4'
F F 0.0727 0.0534 'International Tables Vol C Tables 4.2.6.8 and 6.1.1.4'
Pt Pt -4.5932 6.9264 'International Tables Vol C Tables 4.2.6.8 and 6.1.1.4'
B B 0.0090 0.0039 'International Tables Vol C Tables 4.2.6.8 and 6.1.1.4'
I I -0.3257 6.8362 'International Tables Vol C Tables 4.2.6.8 and 6.1.1.4'

loop_
_geom_angle_atom_site_label_1
_geom_angle_atom_site_label_2
_geom_angle_atom_site_label_3
_geom_angle
N2 C1 N1 105.4(4)
N2 C1 Pt1 128.0(4)
N1 C1 Pt1 126.1(4)
C3 C2 N2 107.1(5)
C3 C2 C7 128.6(6)
N2 C2 C7 124.2(6)
C2 C3 N1 106.9(5)
C2 C3 C8 129.0(6)
N1 C3 C8 124.1(6)
N2 C4 C5 111.9(5)
N2 C4 C6 111.7(5)
C5 C4 C6 113.1(6)
N2 C4 H4 106.5
C5 C4 H4 106.5
C6 C4 H4 106.5
C4 C5 H5A 109.5
C4 C5 H5B 109.5
H5A C5 H5B 109.5
C4 C5 H5C 109.5
H5A C5 H5C 109.5
H5B C5 H5C 109.5
C4 C6 H6A 109.5
C4 C6 H6B 109.5
H6A C6 H6B 109.5
C4 C6 H6C 109.5
H6A C6 H6C 109.5
H6B C6 H6C 109.5
C2 C7 H7A 109.5
C2 C7 H7B 109.5
H7A C7 H7B 109.5
C2 C7 H7C 109.5
H7A C7 H7C 109.5
H7B C7 H7C 109.5
C3 C8 H8A 109.5
C3 C8 H8B 109.5
H8A C8 H8B 109.5
C3 C8 H8C 109.5
H8A C8 H8C 109.5
H8B C8 H8C 109.5
N1 C9 C11 113.4(7)
N1 C9 C10 109.6(6)
C11 C9 C10 113.9(7)
N1 C9 H9 106.4
C11 C9 H9 106.4
C10 C9 H9 106.4
C9 C10 H10A 109.5
C9 C10 H10B 109.5
H10A C10 H10B 109.5
C9 C10 H10C 109.5
H10A C10 H10C 109.5
H10B C10 H10C 109.5
C9 C11 H11A 109.5
C9 C11 H11B 109.5
H11A C11 H11B 109.5
C9 C11 H11C 109.5
H11A C11 H11C 109.5
H11B C11 H11C 109.5
N3 C12 N4 105.4(4)
N3 C12 Pt1 126.8(4)
N4 C12 Pt1 127.1(4)
C14 C13 N3 107.0(5)
C14 C13 C19 128.1(6)
N3 C13 C19 124.9(6)
C13 C14 N4 106.5(5)
C13 C14 C18 128.7(6)
N4 C14 C18 124.7(6)
N4 C15 C17 112.5(6)
N4 C15 C16 111.8(6)
C17 C15 C16 112.3(7)
N4 C15 H15 106.6
C17 C15 H15 106.6
C16 C15 H15 106.6
C15 C16 H16A 109.5
C15 C16 H16B 109.5
H16A C16 H16B 109.5
C15 C16 H16C 109.5
H16A C16 H16C 109.5
H16B C16 H16C 109.5
C15 C17 H17A 109.5
C15 C17 H17B 109.5
H17A C17 H17B 109.5
C15 C17 H17C 109.5
H17A C17 H17C 109.5
H17B C17 H17C 109.5
C14 C18 H18A 109.5
C14 C18 H18B 109.5
H18A C18 H18B 109.5
C14 C18 H18C 109.5
H18A C18 H18C 109.5
H18B C18 H18C 109.5
C13 C19 H19A 109.5
C13 C19 H19B 109.5
H19A C19 H19B 109.5
C13 C19 H19C 109.5
H19A C19 H19C 109.5
H19B C19 H19C 109.5
N3 C20 C21 112.1(5)
N3 C20 C22 111.6(5)
C21 C20 C22 114.1(6)
N3 C20 H20 106.1
C21 C20 H20 106.1
C22 C20 H20 106.1
C20 C21 H21A 109.5
C20 C21 H21B 109.5
H21A C21 H21B 109.5
C20 C21 H21C 109.5
H21A C21 H21C 109.5
H21B C21 H21C 109.5
C20 C22 H22A 109.5
C20 C22 H22B 109.5
H22A C22 H22B 109.5
C20 C22 H22C 109.5
H22A C22 H22C 109.5
H22B C22 H22C 109.5
Pt1 C23 H23A 109.5
Pt1 C23 H23B 109.5
H23A C23 H23B 109.5
Pt1 C23 H23C 109.5
H23A C23 H23C 109.5
H23B C23 H23C 109.5
N5 C24 N6 105.2(5)
N5 C24 Pt2 130.3(4)
N6 C24 Pt2 124.4(5)
C26 C25 N5 107.1(6)
C26 C25 C31 129.2(7)
N5 C25 C31 123.7(7)
C25 C26 N6 107.0(6)
C25 C26 C30 128.8(7)
N6 C26 C30 124.2(7)
N6 C27 C28 112.9(6)
N6 C27 C29 112.9(6)
C28 C27 C29 115.8(6)
N6 C27 H27 104.6
C28 C27 H27 104.6
C29 C27 H27 104.6
C27 C28 H28A 109.5
C27 C28 H28B 109.5
H28A C28 H28B 109.5
C27 C28 H28C 109.5
H28A C28 H28C 109.5
H28B C28 H28C 109.5
C27 C29 H29A 109.5
C27 C29 H29B 109.5
H29A C29 H29B 109.5
C27 C29 H29C 109.5
H29A C29 H29C 109.5
H29B C29 H29C 109.5
C26 C30 H30A 109.5
C26 C30 H30B 109.5
H30A C30 H30B 109.5
C26 C30 H30C 109.5
H30A C30 H30C 109.5
H30B C30 H30C 109.5
C25 C31 H31A 109.5
C25 C31 H31B 109.5
H31A C31 H31B 109.5
C25 C31 H31C 109.5
H31A C31 H31C 109.5
H31B C31 H31C 109.5
C34 C32 C33 125.5(11)
C34 C32 N5 114.6(9)
C33 C32 N5 112.4(8)
C34 C32 H32 99.2
C33 C32 H32 99.2
N5 C32 H32 99.2
C32 C33 H33A 109.5
C32 C33 H33B 109.5
H33A C33 H33B 109.5
C32 C33 H33C 109.5
H33A C33 H33C 109.5
H33B C33 H33C 109.5
C32 C34 H34A 109.5
C32 C34 H34B 109.5
H34A C34 H34B 109.5
C32 C34 H34C 109.5
H34A C34 H34C 109.5
H34B C34 H34C 109.5
N7 C35 N8 105.2(5)
N7 C35 Pt2 130.6(4)
N8 C35 Pt2 124.2(4)
C37 C36 N8 106.9(6)
C37 C36 C41 128.4(7)
N8 C36 C41 124.7(7)
C36 C37 N7 107.2(5)
C36 C37 C42 128.1(6)
N7 C37 C42 124.6(6)
N8 C38 C39 111.0(6)
N8 C38 C40 113.0(6)
C39 C38 C40 113.5(7)
N8 C38 H38 106.3
C39 C38 H38 106.3
C40 C38 H38 106.3
C38 C39 H39A 109.5
C38 C39 H39B 109.5
H39A C39 H39B 109.5
C38 C39 H39C 109.5
H39A C39 H39C 109.5
H39B C39 H39C 109.5
C38 C40 H40A 109.5
C38 C40 H40B 109.5
H40A C40 H40B 109.5
C38 C40 H40C 109.5
H40A C40 H40C 109.5
H40B C40 H40C 109.5
C36 C41 H41A 109.5
C36 C41 H41B 109.5
H41A C41 H41B 109.5
C36 C41 H41C 109.5
H41A C41 H41C 109.5
H41B C41 H41C 109.5
C37 C42 H42A 109.5
C37 C42 H42B 109.5
H42A C42 H42B 109.5
C37 C42 H42C 109.5
H42A C42 H42C 109.5
H42B C42 H42C 109.5
N7 C43 C44 112.2(5)
N7 C43 C45 112.2(6)
C44 C43 C45 113.2(6)
N7 C43 H43 106.2
C44 C43 H43 106.2
C45 C43 H43 106.2
C43 C44 H44A 109.5
C43 C44 H44B 109.5
H44A C44 H44B 109.5
C43 C44 H44C 109.5
H44A C44 H44C 109.5
H44B C44 H44C 109.5
C43 C45 H45A 109.5
C43 C45 H45B 109.5
H45A C45 H45B 109.5
C43 C45 H45C 109.5
H45A C45 H45C 109.5
H45B C45 H45C 109.5
Pt2 C46 H46A 109.5
Pt2 C46 H46B 109.5
H46A C46 H46B 109.5
Pt2 C46 H46C 109.5
H46A C46 H46C 109.5
H46B C46 H46C 109.5
C52 C47 C48 115.4(5)
C52 C47 B1 124.8(5)
C48 C47 B1 119.3(5)
C49 C48 C47 122.5(5)
C49 C48 H48 118.7
C47 C48 H48 118.7
C48 C49 C50 120.9(5)
C48 C49 C54 118.5(5)
C50 C49 C54 120.6(5)
C51 C50 C49 117.8(5)
C51 C50 H50 121.1
C49 C50 H50 121.1
C52 C51 C50 121.3(5)
C52 C51 C53 119.7(5)
C50 C51 C53 118.9(5)
C51 C52 C47 122.0(5)
C51 C52 H52 119.0
C47 C52 H52 119.0
F2 C53 F1 106.6(6)
F2 C53 F3 105.1(6)
F1 C53 F3 103.9(5)
F2 C53 C51 113.5(5)
F1 C53 C51 114.0(5)
F3 C53 C51 113.0(5)
F6 C54 F4 107.2(5)
F6 C54 F5 106.3(5)
F4 C54 F5 105.9(5)
F6 C54 C49 113.3(5)
F4 C54 C49 111.8(5)
F5 C54 C49 111.8(5)
C56 C55 C60 115.7(5)
C56 C55 B1 118.3(5)
C60 C55 B1 126.0(5)
C55 C56 C57 123.0(6)
C55 C56 H56 118.5
C57 C56 H56 118.5
C58 C57 C56 120.7(6)
C58 C57 C61 118.6(6)
C56 C57 C61 120.6(7)
C57 C58 C59 117.9(6)
C57 C58 H58 121.0
C59 C58 H58 121.0
C58 C59 C60 121.0(7)
C58 C59 C62 120.2(7)
C60 C59 C62 118.7(7)
C59 C60 C55 121.7(6)
C59 C60 H60 119.2
C55 C60 H60 119.2
F9 C61 F8A 49.5(9)
F9 C61 F8 109.0(8)
F8A C61 F8 65.5(11)
F9 C61 F7 102.3(9)
F8A C61 F7 133.8(11)
F8 C61 F7 103.3(10)
F9 C61 F9A 51.1(10)
F8A C61 F9A 98.6(13)
F8 C61 F9A 133.6(11)
F7 C61 F9A 55.3(11)
F9 C61 F7A 125.1(11)
F8A C61 F7A 119.7(14)
F8 C61 F7A 64.8(11)
F7 C61 F7A 40.4(9)
F9A C61 F7A 92.0(15)
F9 C61 C57 116.5(9)
F8A C61 C57 114.4(12)
F8 C61 C57 113.3(7)
F7 C61 C57 111.1(7)
F9A C61 C57 112.9(10)
F7A C61 C57 115.1(9)
F12 C62 F10 115.4(15)
F12 C62 F1OA 122.6(13)
F10 C62 F1OA 53.6(12)
F12 C62 F11A 28.3(19)
F10 C62 F11A 126.1(15)
F1OA C62 F11A 105.2(17)
F12 C62 F11 104.3(10)
F10 C62 F11 106.0(12)
F1OA C62 F11 52.4(13)
F11A C62 F11 76.0(18)
F12 C62 C59 113.6(8)
F10 C62 C59 110.3(9)
F1OA C62 C59 123.0(13)
F11A C62 C59 120.8(12)
F11 C62 C59 106.5(9)
F12 C62 F12A 69.1(14)
F10 C62 F12A 50.9(11)
F1OA C62 F12A 95.8(15)
F11A C62 F12A 92(2)
F11 C62 F12A 139.1(10)
C59 C62 F12A 113.0(8)
C64 C63 C68 116.2(5)
C64 C63 B1 121.1(5)
C68 C63 B1 122.2(5)
C65 C64 C63 122.3(6)
C65 C64 H64 118.8
C63 C64 H64 118.8
C66 C65 C64 120.4(6)
C66 C65 C69 121.2(6)
C64 C65 C69 118.3(7)
C67 C66 C65 119.0(6)
C67 C66 H66 120.5
C65 C66 H66 120.5
C66 C67 C68 121.3(6)
C66 C67 C70 120.1(6)
C68 C67 C70 118.6(7)
C67 C68 C63 120.7(6)
C67 C68 H68 119.6
C63 C68 H68 119.6
F14 C69 F15 113.8(11)
F14 C69 F13A 72.6(10)
F15 C69 F13A 62.1(11)
F14 C69 F14A 114.9(11)
F15 C69 F14A 76.9(11)
F13A C69 F14A 136.4(16)
F14 C69 F13 94.4(9)
F15 C69 F13 98.2(8)
F13A C69 F13 146.6(12)
F14A C69 F13 25.0(8)
F14 C69 C65 120.7(10)
F15 C69 C65 117.4(7)
F13A C69 C65 107.3(9)
F14A C69 C65 104.3(10)
F13 C69 C65 105.8(9)
F14 C69 F15A 29.6(8)
F15 C69 F15A 140.9(10)
F13A C69 F15A 99.0(12)
F14A C69 F15A 104.2(13)
F13 C69 F15A 79.4(10)
C65 C69 F15A 100.4(10)
F17A C70 F18 40.2(11)
F17A C70 F16 132.7(11)
F18 C70 F16 108.6(8)
F17A C70 F16A 134.0(18)
F18 C70 F16A 132.4(10)
F16 C70 F16A 30.8(11)
F17A C70 F17 69.5(14)
F18 C70 F17 103.6(11)
F16 C70 F17 97.5(10)
F16A C70 F17 73.4(13)
F17A C70 F18A 97.5(14)
F18 C70 F18A 57.3(9)
F16 C70 F18A 64.9(10)
F16A C70 F18A 95.6(15)
F17 C70 F18A 142.4(10)
F17A C70 C67 111.4(11)
F18 C70 C67 116.8(8)
F16 C70 C67 115.4(9)
F16A C70 C67 107.4(10)
F17 C70 C67 112.7(7)
F18A C70 C67 104.9(11)
C72 C71 C76 115.5(5)
C72 C71 B1 120.5(5)
C76 C71 B1 123.7(5)
C73 C72 C71 122.3(5)
C73 C72 H72 118.9
C71 C72 H72 118.9
C72 C73 C74 121.0(5)
C72 C73 C77 118.9(6)
C74 C73 C77 120.0(6)
C75 C74 C73 118.3(5)
C75 C74 H74 120.9
C73 C74 H74 120.9
C74 C75 C76 120.6(5)
C74 C75 C78 118.9(5)
C76 C75 C78 120.4(5)
C75 C76 C71 122.2(5)
C75 C76 H76 118.9
C71 C76 H76 118.9
F20 C77 F19 106.6(7)
F20 C77 F21 106.4(6)
F19 C77 F21 104.8(7)
F20 C77 C73 112.4(6)
F19 C77 C73 112.8(6)
F21 C77 C73 113.3(6)
F24A C78 F23 127.7(10)
F24A C78 F24 37.1(8)
F23 C78 F24 105.4(7)
F24A C78 F22A 107.7(12)
F23 C78 F22A 67.0(9)
F24 C78 F22A 131.3(9)
F24A C78 F22 69.5(10)
F23 C78 F22 101.9(7)
F24 C78 F22 102.6(7)
F22A C78 F22 41.1(8)
F24A C78 F23A 114.8(12)
F23 C78 F23A 35.1(7)
F24 C78 F23A 80.4(9)
F22A C78 F23A 101.9(11)
F22 C78 F23A 132.0(9)
F24A C78 C75 114.6(8)
F23 C78 C75 115.6(6)
F24 C78 C75 115.2(6)
F22A C78 C75 110.6(8)
F22 C78 C75 114.4(6)
F23A C78 C75 106.5(8)
C1 N1 C3 110.1(5)
C1 N1 C9 121.0(5)
C3 N1 C9 128.7(5)
C1 N2 C2 110.4(5)
C1 N2 C4 121.1(4)
C2 N2 C4 128.4(5)
C12 N3 C13 110.6(5)
C12 N3 C20 121.3(4)
C13 N3 C20 128.0(5)
C35 N8 C36 110.4(5)
C35 N8 C38 121.4(5)
C36 N8 C38 128.1(6)
C12 N4 C14 110.5(5)
C12 N4 C15 122.0(5)
C14 N4 C15 127.4(5)
C35 N7 C37 110.3(5)
C35 N7 C43 121.5(5)
C37 N7 C43 128.2(5)
C24 N6 C26 110.6(6)
C24 N6 C27 120.6(5)
C26 N6 C27 128.7(6)
C24 N5 C25 110.0(6)
C24 N5 C32 122.4(8)
C25 N5 C32 127.4(8)
C12 Pt1 C1 171.9(2)
C12 Pt1 C23 86.0(2)
C1 Pt1 C23 85.9(2)
C12 Pt1 I1 101.27(14)
C1 Pt1 I1 86.86(13)
C23 Pt1 I1 171.58(19)
C35 Pt2 C24 172.0(2)
C35 Pt2 C46 89.2(2)
C24 Pt2 C46 90.1(2)
C35 Pt2 I1 92.92(15)
C24 Pt2 I1 87.64(16)
C46 Pt2 I1 177.42(17)
C71 B1 C63 111.8(4)
C71 B1 C55 106.0(4)
C63 B1 C55 114.8(4)
C71 B1 C47 111.8(4)
C63 B1 C47 102.2(4)
C55 B1 C47 110.5(4)
Pt1 I1 Pt2 140.752(16)

loop_
_geom_bond_atom_site_label_1
_geom_bond_atom_site_label_2
_geom_bond_distance
C1 N2 1.344(7)
C1 N1 1.357(7)
C1 Pt1 2.027(5)
C2 C3 1.331(9)
C2 N2 1.397(7)
C2 C7 1.506(8)
C3 N1 1.397(7)
C3 C8 1.504(9)
C4 N2 1.464(8)
C4 C5 1.528(8)
C4 C6 1.535(8)
C4 H4 0.9800
C5 H5A 0.9600
C5 H5B 0.9600
C5 H5C 0.9600
C6 H6A 0.9600
C6 H6B 0.9600
C6 H6C 0.9600
C7 H7A 0.9600
C7 H7B 0.9600
C7 H7C 0.9600
C8 H8A 0.9600
C8 H8B 0.9600
C8 H8C 0.9600
C9 N1 1.449(8)
C9 C11 1.514(11)
C9 C10 1.527(11)
C9 H9 0.9800
C10 H10A 0.9600
C10 H10B 0.9600
C10 H10C 0.9600
C11 H11A 0.9600
C11 H11B 0.9600
C11 H11C 0.9600
C12 N3 1.346(7)
C12 N4 1.354(7)
C12 Pt1 2.025(5)
C13 C14 1.336(9)
C13 N3 1.403(7)
C13 C19 1.484(9)
C14 N4 1.408(7)
C14 C18 1.494(8)
C15 N4 1.467(8)
C15 C17 1.517(11)
C15 C16 1.520(11)
C15 H15 0.9800
C16 H16A 0.9600
C16 H16B 0.9600
C16 H16C 0.9600
C17 H17A 0.9600
C17 H17B 0.9600
C17 H17C 0.9600
C18 H18A 0.9600
C18 H18B 0.9600
C18 H18C 0.9600
C19 H19A 0.9600
C19 H19B 0.9600
C19 H19C 0.9600
C20 N3 1.484(7)
C20 C21 1.515(8)
C20 C22 1.521(9)
C20 H20 0.9800
C21 H21A 0.9600
C21 H21B 0.9600
C21 H21C 0.9600
C22 H22A 0.9600
C22 H22B 0.9600
C22 H22C 0.9600
C23 Pt1 2.040(5)
C23 H23A 0.9600
C23 H23B 0.9600
C23 H23C 0.9600
C24 N5 1.342(8)
C24 N6 1.351(8)
C24 Pt2 2.034(6)
C25 C26 1.321(11)
C25 N5 1.406(9)
C25 C31 1.485(11)
C26 N6 1.388(8)
C26 C30 1.520(10)
C27 N6 1.466(9)
C27 C28 1.491(9)
C27 C29 1.515(9)
C27 H27 0.9800
C28 H28A 0.9600
C28 H28B 0.9600
C28 H28C 0.9600
C29 H29A 0.9600
C29 H29B 0.9600
C29 H29C 0.9600
C30 H30A 0.9600
C30 H30B 0.9600
C30 H30C 0.9600
C31 H31A 0.9600
C31 H31B 0.9600
C31 H31C 0.9600
C32 C34 1.387(14)
C32 C33 1.470(14)
C32 N5 1.482(11)
C32 H32 0.9800
C33 H33A 0.9600
C33 H33B 0.9600
C33 H33C 0.9600
C34 H34A 0.9600
C34 H34B 0.9600
C34 H34C 0.9600
C35 N7 1.352(7)
C35 N8 1.363(8)
C35 Pt2 2.021(6)
C36 C37 1.336(9)
C36 N8 1.398(8)
C36 C41 1.492(10)
C37 N7 1.404(8)
C37 C42 1.489(8)
C38 N8 1.478(8)
C38 C39 1.512(10)
C38 C40 1.517(9)
C38 H38 0.9800
C39 H39A 0.9600
C39 H39B 0.9600
C39 H39C 0.9600
C40 H40A 0.9600
C40 H40B 0.9600
C40 H40C 0.9600
C41 H41A 0.9600
C41 H41B 0.9600
C41 H41C 0.9600
C42 H42A 0.9600
C42 H42B 0.9600
C42 H42C 0.9600
C43 N7 1.462(8)
C43 C44 1.527(9)
C43 C45 1.528(9)
C43 H43 0.9800
C44 H44A 0.9600
C44 H44B 0.9600
C44 H44C 0.9600
C45 H45A 0.9600
C45 H45B 0.9600
C45 H45C 0.9600
C46 Pt2 2.094(6)
C46 H46A 0.9600
C46 H46B 0.9600
C46 H46C 0.9600
C47 C52 1.400(7)
C47 C48 1.405(7)
C47 B1 1.648(8)
C48 C49 1.377(8)
C48 H48 0.9300
C49 C50 1.384(8)
C49 C54 1.503(7)
C50 C51 1.384(7)
C50 H50 0.9300
C51 C52 1.382(7)
C51 C53 1.490(8)
C52 H52 0.9300
C53 F2 1.313(7)
C53 F1 1.328(7)
C53 F3 1.340(7)
C54 F6 1.318(7)
C54 F4 1.328(7)
C54 F5 1.333(7)
C55 C56 1.388(8)
C55 C60 1.401(8)
C55 B1 1.643(8)
C56 C57 1.388(8)
C56 H56 0.9300
C57 C58 1.376(11)
C57 C61 1.470(10)
C58 C59 1.390(10)
C58 H58 0.9300
C59 C60 1.395(9)
C59 C62 1.500(11)
C60 H60 0.9300
C61 F9 1.314(12)
C61 F8A 1.33(2)
C61 F8 1.332(12)
C61 F7 1.359(14)
C61 F9A 1.36(2)
C61 F7A 1.38(3)
C62 F12 1.233(14)
C62 F10 1.257(13)
C62 F1OA 1.274(17)
C62 F11A 1.36(3)
C62 F11 1.393(13)
C62 F12A 1.52(2)
C63 C64 1.399(8)
C63 C68 1.407(8)
C63 B1 1.642(7)
C64 C65 1.386(8)
C64 H64 0.9300
C65 C66 1.374(10)
C65 C69 1.503(12)
C66 C67 1.368(10)
C66 H66 0.9300
C67 C68 1.400(8)
C67 C70 1.509(10)
C68 H68 0.9300
C69 F14 1.221(11)
C69 F15 1.317(14)
C69 F13A 1.32(2)
C69 F14A 1.33(3)
C69 F13 1.500(15)
C69 F15A 1.53(2)
C70 F17A 1.25(2)
C70 F18 1.287(13)
C70 F16 1.296(14)
C70 F16A 1.31(3)
C70 F17 1.398(15)
C70 F18A 1.47(2)
C71 C72 1.401(8)
C71 C76 1.404(8)
C71 B1 1.625(8)
C72 C73 1.379(8)
C72 H72 0.9300
C73 C74 1.387(9)
C73 C77 1.501(8)
C74 C75 1.378(8)
C74 H74 0.9300
C75 C76 1.391(8)
C75 C78 1.486(8)
C76 H76 0.9300
C77 F20 1.320(8)
C77 F19 1.324(9)
C77 F21 1.328(9)
C78 F24A 1.265(19)
C78 F23 1.334(10)
C78 F24 1.347(11)
C78 F22A 1.351(18)
C78 F22 1.358(11)
C78 F23A 1.374(19)
Pt1 I1 2.7327(4)
Pt2 I1 2.7334(4)

loop_
_geom_torsion_atom_site_label_1
_geom_torsion_atom_site_label_2
_geom_torsion_atom_site_label_3
_geom_torsion_atom_site_label_4
_geom_torsion
N2 C2 C3 N1 -0.9(6)
C7 C2 C3 N1 -178.7(6)
N2 C2 C3 C8 177.0(6)
C7 C2 C3 C8 -0.9(11)
N3 C13 C14 N4 -0.2(6)
C19 C13 C14 N4 -179.8(6)
N3 C13 C14 C18 177.9(6)
C19 C13 C14 C18 -1.6(11)
N5 C25 C26 N6 0.7(9)
C31 C25 C26 N6 -178.9(9)
N5 C25 C26 C30 -178.7(8)
C31 C25 C26 C30 1.7(16)
N8 C36 C37 N7 0.0(7)
C41 C36 C37 N7 178.3(7)
N8 C36 C37 C42 -176.1(6)
C41 C36 C37 C42 2.3(12)
C52 C47 C48 C49 -0.6(7)
B1 C47 C48 C49 172.0(5)
C47 C48 C49 C50 0.9(8)
C47 C48 C49 C54 -178.7(5)
C48 C49 C50 C51 0.1(7)
C54 C49 C50 C51 179.7(5)
C49 C50 C51 C52 -1.3(8)
C49 C50 C51 C53 -178.1(5)
C50 C51 C52 C47 1.7(8)
C53 C51 C52 C47 178.4(5)
C48 C47 C52 C51 -0.6(7)
B1 C47 C52 C51 -172.8(5)
C52 C51 C53 F2 -78.6(7)
C50 C51 C53 F2 98.2(7)
C52 C51 C53 F1 159.2(5)
C50 C51 C53 F1 -24.0(8)
C52 C51 C53 F3 40.9(7)
C50 C51 C53 F3 -142.3(5)
C48 C49 C54 F6 175.0(5)
C50 C49 C54 F6 -4.6(8)
C48 C49 C54 F4 53.7(7)
C50 C49 C54 F4 -125.9(6)
C48 C49 C54 F5 -64.9(7)
C50 C49 C54 F5 115.5(6)
C60 C55 C56 C57 0.5(9)
B1 C55 C56 C57 -177.4(5)
C55 C56 C57 C58 -1.6(10)
C55 C56 C57 C61 -179.8(6)
C56 C57 C58 C59 1.4(10)
C61 C57 C58 C59 179.6(7)
C57 C58 C59 C60 -0.2(10)
C57 C58 C59 C62 -177.3(7)
C58 C59 C60 C55 -0.9(9)
C62 C59 C60 C55 176.3(6)
C56 C55 C60 C59 0.7(8)
B1 C55 C60 C59 178.4(5)
C58 C57 C61 F9 6.4(12)
C56 C57 C61 F9 -175.3(8)
C58 C57 C61 F8A -48.8(14)
C56 C57 C61 F8A 129.5(12)
C58 C57 C61 F8 -121.2(9)
C56 C57 C61 F8 57.0(11)
C58 C57 C61 F7 123.0(9)
C56 C57 C61 F7 -58.7(11)
C58 C57 C61 F9A 63.0(15)
C56 C57 C61 F9A -118.8(14)
C58 C57 C61 F7A 166.9(12)
C56 C57 C61 F7A -14.9(15)
C58 C59 C62 F12 -146.3(11)
C60 C59 C62 F12 36.5(13)
C58 C59 C62 F10 82.5(16)
C60 C59 C62 F10 -94.7(15)
C58 C59 C62 F1OA 23(2)
C60 C59 C62 F1OA -154(2)
C58 C59 C62 F11A -115(2)
C60 C59 C62 F11A 67(3)
C58 C59 C62 F11 -32.1(13)
C60 C59 C62 F11 150.7(10)
C58 C59 C62 F12A 137.5(14)
C60 C59 C62 F12A -39.7(15)
C68 C63 C64 C65 3.0(8)
B1 C63 C64 C65 175.4(5)
C63 C64 C65 C66 -3.2(10)
C63 C64 C65 C69 174.8(7)
C64 C65 C66 C67 0.9(10)
C69 C65 C66 C67 -177.0(7)
C65 C66 C67 C68 1.2(10)
C65 C66 C67 C70 -178.1(7)
C66 C67 C68 C63 -1.2(9)
C70 C67 C68 C63 178.1(6)
C64 C63 C68 C67 -0.9(8)
B1 C63 C68 C67 -173.1(5)
C66 C65 C69 F14 8.4(16)
C64 C65 C69 F14 -169.6(10)
C66 C65 C69 F15 155.0(8)
C64 C65 C69 F15 -23.0(12)
C66 C65 C69 F13A 88.0(13)
C64 C65 C69 F13A -90.0(11)
C66 C65 C69 F14A -122.5(11)
C64 C65 C69 F14A 59.5(13)
C66 C65 C69 F13 -96.7(8)
C64 C65 C69 F13 85.3(10)
C66 C65 C69 F15A -14.9(13)
C64 C65 C69 F15A 167.1(10)
C66 C67 C70 F17A -68.8(17)
C68 C67 C70 F17A 111.9(15)
C66 C67 C70 F18 -24.9(14)
C68 C67 C70 F18 155.8(10)
C66 C67 C70 F16 104.6(10)
C68 C67 C70 F16 -74.7(12)
C66 C67 C70 F16A 136.6(14)
C68 C67 C70 F16A -42.7(16)
C66 C67 C70 F17 -144.6(8)
C68 C67 C70 F17 36.1(10)
C66 C67 C70 F18A 35.7(13)
C68 C67 C70 F18A -143.7(11)
C76 C71 C72 C73 -3.1(8)
B1 C71 C72 C73 -178.1(5)
C71 C72 C73 C74 2.1(9)
C71 C72 C73 C77 -175.3(5)
C72 C73 C74 C75 0.9(9)
C77 C73 C74 C75 178.3(6)
C73 C74 C75 C76 -2.7(8)
C73 C74 C75 C78 178.0(6)
C74 C75 C76 C71 1.6(8)
C78 C75 C76 C71 -179.1(5)
C72 C71 C76 C75 1.3(8)
B1 C71 C76 C75 176.1(5)
C72 C73 C77 F20 74.3(8)
C74 C73 C77 F20 -103.1(7)
C72 C73 C77 F19 -46.2(9)
C74 C73 C77 F19 136.4(7)
C72 C73 C77 F21 -165.0(6)
C74 C73 C77 F21 17.6(9)
C74 C75 C78 F24A 162.8(11)
C76 C75 C78 F24A -16.6(13)
C74 C75 C78 F23 -32.7(9)
C76 C75 C78 F23 147.9(7)
C74 C75 C78 F24 -156.2(7)
C76 C75 C78 F24 24.5(10)
C74 C75 C78 F22A 40.8(12)
C76 C75 C78 F22A -138.5(10)
C74 C75 C78 F22 85.2(8)
C76 C75 C78 F22 -94.1(8)
C74 C75 C78 F23A -69.2(10)
C76 C75 C78 F23A 111.5(10)
N2 C1 N1 C3 -0.4(6)
Pt1 C1 N1 C3 172.0(4)
N2 C1 N1 C9 174.8(5)
Pt1 C1 N1 C9 -12.9(7)
C2 C3 N1 C1 0.8(6)
C8 C3 N1 C1 -177.2(5)
C2 C3 N1 C9 -173.9(6)
C8 C3 N1 C9 8.2(10)
C11 C9 N1 C1 121.2(7)
C10 C9 N1 C1 -110.2(7)
C11 C9 N1 C3 -64.6(9)
C10 C9 N1 C3 63.9(9)
N1 C1 N2 C2 -0.2(6)
Pt1 C1 N2 C2 -172.3(4)
N1 C1 N2 C4 -176.8(4)
Pt1 C1 N2 C4 11.0(7)
C3 C2 N2 C1 0.7(6)
C7 C2 N2 C1 178.7(5)
C3 C2 N2 C4 177.0(5)
C7 C2 N2 C4 -5.0(9)
C5 C4 N2 C1 112.1(6)
C6 C4 N2 C1 -119.9(6)
C5 C4 N2 C2 -63.9(7)
C6 C4 N2 C2 64.1(7)
N4 C12 N3 C13 -1.2(6)
Pt1 C12 N3 C13 169.6(4)
N4 C12 N3 C20 178.3(4)
Pt1 C12 N3 C20 -10.9(7)
C14 C13 N3 C12 0.9(6)
C19 C13 N3 C12 -179.5(6)
C14 C13 N3 C20 -178.5(5)
C19 C13 N3 C20 1.0(9)
C21 C20 N3 C12 118.0(6)
C22 C20 N3 C12 -112.6(6)
C21 C20 N3 C13 -62.6(8)
C22 C20 N3 C13 66.8(8)
N7 C35 N8 C36 -0.8(6)
Pt2 C35 N8 C36 -179.4(4)
N7 C35 N8 C38 175.4(5)
Pt2 C35 N8 C38 -3.2(7)
C37 C36 N8 C35 0.5(7)
C41 C36 N8 C35 -178.0(6)
C37 C36 N8 C38 -175.3(6)
C41 C36 N8 C38 6.2(10)
C39 C38 N8 C35 -106.2(8)
C40 C38 N8 C35 125.1(7)
C39 C38 N8 C36 69.3(9)
C40 C38 N8 C36 -59.5(9)
N3 C12 N4 C14 1.0(6)
Pt1 C12 N4 C14 -169.7(4)
N3 C12 N4 C15 176.7(5)
Pt1 C12 N4 C15 6.0(8)
C13 C14 N4 C12 -0.5(6)
C18 C14 N4 C12 -178.8(6)
C13 C14 N4 C15 -175.9(6)
C18 C14 N4 C15 5.8(10)
C17 C15 N4 C12 -109.2(7)
C16 C15 N4 C12 123.4(7)
C17 C15 N4 C14 65.7(8)
C16 C15 N4 C14 -61.7(9)
N8 C35 N7 C37 0.7(6)
Pt2 C35 N7 C37 179.3(4)
N8 C35 N7 C43 -176.8(5)
Pt2 C35 N7 C43 1.7(7)
C36 C37 N7 C35 -0.4(6)
C42 C37 N7 C35 175.8(6)
C36 C37 N7 C43 176.9(5)
C42 C37 N7 C43 -6.9(9)
C44 C43 N7 C35 117.5(7)
C45 C43 N7 C35 -113.8(6)
C44 C43 N7 C37 -59.5(8)
C45 C43 N7 C37 69.1(8)
N5 C24 N6 C26 1.8(7)
Pt2 C24 N6 C26 -176.1(5)
N5 C24 N6 C27 -176.1(5)
Pt2 C24 N6 C27 6.0(8)
C25 C26 N6 C24 -1.6(8)
C30 C26 N6 C24 177.9(7)
C25 C26 N6 C27 176.1(6)
C30 C26 N6 C27 -4.4(12)
C28 C27 N6 C24 117.7(7)
C29 C27 N6 C24 -108.6(7)
C28 C27 N6 C26 -59.8(9)
C29 C27 N6 C26 74.0(8)
N6 C24 N5 C25 -1.3(7)
Pt2 C24 N5 C25 176.4(5)
N6 C24 N5 C32 174.4(7)
Pt2 C24 N5 C32 -7.9(10)
C26 C25 N5 C24 0.4(9)
C31 C25 N5 C24 180.0(8)
C26 C25 N5 C32 -175.1(8)
C31 C25 N5 C32 4.5(13)
C34 C32 N5 C24 107.1(13)
C33 C32 N5 C24 -101.3(12)
C34 C32 N5 C25 -77.9(14)
C33 C32 N5 C25 73.6(13)
N3 C12 Pt1 C1 -92.2(16)
N4 C12 Pt1 C1 76.6(16)
N3 C12 Pt1 C23 -85.7(5)
N4 C12 Pt1 C23 83.2(5)
N3 C12 Pt1 I1 90.1(4)
N4 C12 Pt1 I1 -101.1(4)
N2 C1 Pt1 C12 92.6(16)
N1 C1 Pt1 C12 -78.1(16)
N2 C1 Pt1 C23 86.0(5)
N1 C1 Pt1 C23 -84.6(5)
N2 C1 Pt1 I1 -89.7(4)
N1 C1 Pt1 I1 99.7(4)
N7 C35 Pt2 C24 -159.7(14)
N8 C35 Pt2 C24 18.6(18)
N7 C35 Pt2 C46 -75.0(5)
N8 C35 Pt2 C46 103.3(5)
N7 C35 Pt2 I1 106.5(5)
N8 C35 Pt2 I1 -75.2(4)
N5 C24 Pt2 C35 175.9(13)
N6 C24 Pt2 C35 -6.7(19)
N5 C24 Pt2 C46 91.3(6)
N6 C24 Pt2 C46 -91.3(5)
N5 C24 Pt2 I1 -89.8(6)
N6 C24 Pt2 I1 87.5(5)
C72 C71 B1 C63 -45.5(6)
C76 C71 B1 C63 140.0(5)
C72 C71 B1 C55 80.3(6)
C76 C71 B1 C55 -94.3(6)
C72 C71 B1 C47 -159.3(4)
C76 C71 B1 C47 26.1(7)
C64 C63 B1 C71 164.2(5)
C68 C63 B1 C71 -23.9(7)
C64 C63 B1 C55 43.5(7)
C68 C63 B1 C55 -144.7(5)
C64 C63 B1 C47 -76.1(6)
C68 C63 B1 C47 95.8(6)
C56 C55 B1 C71 62.5(6)
C60 C55 B1 C71 -115.1(6)
C56 C55 B1 C63 -173.6(5)
C60 C55 B1 C63 8.8(8)
C56 C55 B1 C47 -58.8(6)
C60 C55 B1 C47 123.6(6)
C52 C47 B1 C71 -137.9(5)
C48 C47 B1 C71 50.3(6)
C52 C47 B1 C63 102.5(5)
C48 C47 B1 C63 -69.4(6)
C52 C47 B1 C55 -20.1(7)
C48 C47 B1 C55 168.1(5)
C12 Pt1 I1 Pt2 26.65(16)
C1 Pt1 I1 Pt2 -153.03(16)
C23 Pt1 I1 Pt2 176.1(14)
C35 Pt2 I1 Pt1 -73.19(16)
C24 Pt2 I1 Pt1 114.80(18)
C46 Pt2 I1 Pt1 142(5)
